data_2106613
loop_
_publ_author_name
'Weiss, J.'

_publ_section_title
;
 Potassium dicyano dithionitrito-S(amido)nickelate(II)
;
_journal_name_full 'Acta Crystallographica B (24,1968-38,1982)'
_journal_page_first 1997
_journal_page_last 1999
_journal_volume 34
_journal_year 1978
_chemical_formula_sum 'C2 H K N4 Ni S2'
_chemical_name_systematic 'K (Ni (C N)2 H N2 S2)'
_space_group_IT_number 14
_symmetry_space_group_name_Hall '-P 2ybc'
_symmetry_space_group_name_H-M 'P 1 21/c 1'
_cell_angle_alpha 90
_cell_angle_beta 95.64
_cell_angle_gamma 90
_cell_formula_units_Z 4
_cell_length_a 4.203
_cell_length_b 18.286
_cell_length_c 10.44
_cell_volume 798.493
_citation_journal_id_ASTM ACBCAR
_cod_data_source_file Weiss_ACBCAR_1978_1349.cif
_cod_data_source_block C2H1K1N4Ni1S2
_cod_original_cell_volume 798.4929
_cod_original_formula_sum 'C2 H1 K1 N4 Ni1 S2'
_cod_database_code 2106613

loop_
_symmetry_equiv_pos_as_xyz
x,y,z
-x,y+1/2,-z+1/2
-x,-y,-z
x,-y-1/2,z-1/2

loop_
_atom_site_label
_atom_site_type_symbol
_atom_site_fract_x
_atom_site_fract_y
_atom_site_fract_z
_atom_site_occupancy
_atom_site_U_iso_or_equiv
Ni1 Ni+2 0.1847 0.1163 0.2965 1 0.0
C2 C+2 0.244 0.0152 0.3237 1 0.0
N1 N-3 0.3317 0.2697 0.3851 1 0.0
H1 H+1 0.537 0.1169 0.499 1 0.0
N2 N-3 0.4307 0.1398 0.4465 1 0.0
C1 C+2 0.9364 0.0972 0.1446 1 0.0
K1 K+1 0.2691 0.0759 0.0601 1 0.0
S1 S 0.114 0.2299 0.2604 1 0.0
S2 S+4 0.5109 0.222 0.4873 1 0.0
N3 N-3 0.7899 0.0825 0.0486 1 0.0
N4 N-3 0.2785 0.9529 0.3306 1 0.0
